data_4124315
loop_
_publ_author_name
'Alizadeh, M.H.'
'Harmalker, S.P.'
'Jeannin, Y.P.'
'Martin-Frere, J.'
'Pope, M.T.'

_publ_section_title
;
 A Heteropolyanion with Fivefold Molecular Symmetry that Contains
 Nonlabile Encapsulated Sodium Ion. The Structure and Chemistry of (Na P5
 W30 O110)(14-)
;
_journal_name_full 'Journal of the American Chemical Society'
_journal_page_first 2662
_journal_page_last 2669
_journal_volume 107
_journal_year 1985
_chemical_formula_sum 'N9.25 Na O119.25 P5 W30'
_chemical_name_systematic '(N H4)14 Na P5 W30 O110 (H2 O)31'
_space_group_IT_number 2
_symmetry_space_group_name_Hall '-P 1'
_symmetry_space_group_name_H-M 'P -1'
_cell_angle_alpha 112.17
_cell_angle_beta 98.1
_cell_angle_gamma 96.84
_cell_formula_units_Z 2
_cell_length_a 23.57
_cell_length_b 17.821
_cell_length_c 17.593
_cell_volume 6654.498
_citation_journal_id_ASTM JACSAT
_cod_data_source_file Alizadeh_JACSAT_1985_1205.cif
_cod_data_source_block N9.25Na1O119.25P5W30
_cod_original_formula_sum 'N9.25 Na1 O119.25 P5 W30'
_cod_database_code 4124315

loop_
_symmetry_equiv_pos_as_xyz
x,y,z
-x,-y,-z

loop_
_atom_site_label
_atom_site_type_symbol
_atom_site_fract_x
_atom_site_fract_y
_atom_site_fract_z
_atom_site_occupancy
_atom_site_U_iso_or_equiv
O38 O-2 -0.27 0.691 0.163 1 0.0
O96 O-2 -0.15 0.765 0.222 1 0.0
O114 O-2 -0.498 0.47 -0.132 0.5 0.0
O47 O-2 -0.202 0.055 -0.259 1 0.0
O95 O-2 -0.176 0.754 0.469 1 0.0
O24 O-2 -0.359 -0.023 0.063 1 0.0
O50 O-2 -0.343 -0.02 -0.087 1 0.0
N13 N-3 -0.184 0.476 -0.263 0.5 0.0
O32 O-2 -0.297 0.53 0.543 1 0.0
O76 O-2 -0.095 0.245 0.245 1 0.0
O80 O-2 -0.093 0.398 0.106 1 0.0
O90 O-2 -0.32 -0.161 -0.203 1 0.0
O106 O-2 -0.018 0.172 0.171 1 0.0
O93 O-2 -0.165 0.344 0.61 1 0.0
W17 W+6 -0.1691 0.535 -0.0261 1 0.0
O26 O-2 -0.257 0.045 0.362 1 0.0
W10 W+6 -0.2834 -0.0708 -0.1285 1 0.0
O62 O-2 -0.185 0.627 0.073 1 0.0
O85 O-2 -0.41 0.662 0.359 1 0.0
O13 O-2 -0.309 0.223 0.234 1 0.0
P5 P+5 -0.2275 0.236 -0.063 1 0.0
O92 O-2 -0.14 0.076 0.437 1 0.0
P2 P+5 -0.2596 0.227 0.298 1 0.0
O75 O-2 -0.384 0.13 -0.044 1 0.0
O91 O-2 -0.11 -0.075 0.177 1 0.0
O78 O-2 -0.112 0.392 0.34 1 0.0
W23 W+6 -0.3977 0.388 0.0162 1 0.0
O48 O-2 -0.342 0.097 -0.189 1 0.0
O37 O-2 -0.321 0.574 0.012 1 0.0
P3 P+5 -0.2726 0.457 0.311 1 0.0
O84 O-2 -0.418 0.485 0.505 1 0.0
W27 W+6 -0.1131 0.2911 0.3557 1 0.0
O101 O-2 -0.477 0.139 0.199 1 0.0
O67 O-2 -0.104 0.347 -0.058 1 0.0
O73 O-2 -0.409 0.37 0.115 1 0.0
O31 O-2 -0.361 0.565 0.42 1 0.0
N7 N-3 0.02 0.034 0.206 0.5 0.0
O88 O-2 -0.334 0.26 -0.324 1 0.0
O118 O-2 0.334 0.289 0.129 0.5 0.0
O61 O-2 -0.154 0.606 0.383 1 0.0
O12 O-2 -0.183 0.159 0.111 1 0.0
Na1 Na+1 -0.298 0.274 0.114 0.5 0.0
O18 O-2 -0.199 0.442 0.123 1 0.0
W6 W+6 -0.338 0.6115 0.1322 1 0.0
N16 N-3 0.443 0.198 -0.182 0.5 0.0
O127 O-2 -0.463 0.309 -0.243 0.5 0.0
O70 O-2 -0.102 0.078 0.035 1 0.0
O86 O-2 -0.391 0.666 0.115 1 0.0
O5 O-2 -0.279 0.458 0.399 1 0.0
N6 N-3 0.491 0.207 0.028 0.5 0.0
O89 O-2 -0.314 -0.005 -0.34 1 0.0
O102 O-2 -0.49 0.374 0.209 1 0.0
O33 O-2 -0.404 0.407 0.339 1 0.0
O45 O-2 -0.344 0.247 -0.173 1 0.0
O69 O-2 -0.1 0.199 -0.066 1 0.0
O110 O-2 -0.009 0.322 0.034 1 0.0
O98 O-2 -0.096 0.349 -0.214 1 0.0
O3 O-2 -0.256 0.138 0.293 1 0.0
O116 O-2 0.491 0.207 0.028 0.5 0.0
O72 O-2 -0.397 0.119 0.098 1 0.0
N8 N-3 0.334 0.289 0.129 0.5 0.0
O28 O-2 -0.351 0.366 0.468 1 0.0
N11 N-3 0.223 0.262 0.006 0.5 0.0
O40 O-2 -0.295 0.391 -0.167 1 0.0
O41 O-2 -0.241 0.543 -0.088 1 0.0
O36 O-2 -0.396 0.506 0.259 1 0.0
W30 W+6 -0.0838 0.3016 0.0246 1 0.0
O9 O-2 -0.225 0.296 -0.109 1 0.0
N15 N-3 -0.056 0.507 -0.407 0.5 0.0
O14 O-2 -0.204 0.262 0.287 1 0.0
O54 O-2 -0.2 0.198 0.46 1 0.0
O112 O-2 0.465 0.063 -0.113 0.5 0.0
O7 O-2 -0.26 0.548 0.143 1 0.0
W26 W+6 -0.0885 0.1665 0.143 1 0.0
O49 O-2 -0.205 -0.101 -0.127 1 0.0
O79 O-2 -0.112 0.489 0.266 1 0.0
O6 O-2 -0.276 0.546 0.318 1 0.0
W25 W+6 -0.3803 0.0463 0.001 1 0.0
W9 W+6 -0.2796 0.0676 -0.2476 1 0.0
W20 W+6 -0.1417 -0.0221 -0.0458 1 0.0
O55 O-2 -0.134 0.183 0.352 1 0.0
O34 O-2 -0.345 0.627 0.24 1 0.0
Na2 Na+1 -0.191 0.319 0.171 0.5 0.0
N10 N-3 0.263 0.146 -0.281 0.5 0.0
N19 N-3 0.429 0.201 0.149 0.5 0.0
O16 O-2 -0.214 0.441 0.298 1 0.0
O42 O-2 -0.365 0.416 -0.061 1 0.0
O64 O-2 -0.164 0.442 -0.103 1 0.0
O123 O-2 -0.184 0.476 -0.263 0.5 0.0
O53 O-2 -0.113 0.077 0.173 1 0.0
W12 W+6 -0.187 0.1108 0.3783 1 0.0
O46 O-2 -0.271 -0.019 -0.196 1 0.0
O104 O-2 -0.443 0.144 -0.181 1 0.0
O105 O-2 -0.448 -0.002 -0.042 1 0.0
O35 O-2 -0.29 0.691 0.401 1 0.0
O43 O-2 -0.277 0.171 -0.268 1 0.0
O8 O-2 -0.244 0.465 0.001 1 0.0
W15 W+6 -0.2133 0.6661 0.3946 1 0.0
N9 N-3 0.437 0.067 0.262 0.5 0.0
O60 O-2 -0.211 0.684 0.295 1 0.0
O25 O-2 -0.336 0.143 0.388 1 0.0
W11 W+6 -0.1614 -0.0193 0.1633 1 0.0
N12 N-3 0.068 0.229 -0.085 0.5 0.0
O44 O-2 -0.215 0.306 -0.246 1 0.0
W1 W+6 -0.3021 -0.0861 0.0744 1 0.0
W28 W+6 -0.1249 0.5027 0.37 1 0.0
O119 O-2 0.437 0.067 0.262 0.5 0.0
O99 O-2 -0.082 0.09 -0.223 1 0.0
O126 O-2 0.443 0.198 -0.182 0.5 0.0
N18 N-3 0.06 0.258 -0.364 0.5 0.0
O128 O-2 0.06 0.258 -0.364 0.5 0.0
W13 W+6 -0.2091 0.3229 0.5107 1 0.0
O51 O-2 -0.179 0.029 0.267 1 0.0
N4 N-3 -0.498 0.47 -0.132 0.5 0.0
O30 O-2 -0.393 0.231 0.325 1 0.0
O11 O-2 -0.291 0.115 0.059 1 0.0
W16 W+6 -0.1937 0.6685 0.1846 1 0.0
O94 O-2 -0.184 0.594 0.622 1 0.0
O100 O-2 -0.088 -0.074 -0.08 1 0.0
O66 O-2 -0.143 0.216 -0.204 1 0.0
O57 O-2 -0.151 0.326 0.446 1 0.0
O109 O-2 -0.033 0.557 0.192 1 0.0
O52 O-2 -0.153 -0.049 0.043 1 0.0
O56 O-2 -0.225 0.427 0.532 1 0.0
O97 O-2 -0.12 0.605 -0.045 1 0.0
W24 W+6 -0.3755 0.1795 -0.1192 1 0.0
O108 O-2 -0.056 0.552 0.424 1 0.0
O2 O-2 -0.223 0.032 -0.025 1 0.0
O129 O-2 0.429 0.201 0.149 0.5 0.0
O20 O-2 -0.179 0.273 0.008 1 0.0
O63 O-2 -0.139 0.607 0.207 1 0.0
N5 N-3 0.428 0.352 0.056 0.5 0.0
O83 O-2 -0.403 0.232 0.486 1 0.0
W22 W+6 -0.4162 0.3853 0.2229 1 0.0
O122 O-2 0.068 0.229 -0.085 0.5 0.0
O111 O-2 0 0.5 0 0.5 0.0
N2 N-3 0.465 0.063 -0.113 0.5 0.0
O58 O-2 -0.222 0.625 0.487 1 0.0
O71 O-2 -0.412 0.273 0.199 1 0.0
O21 O-2 -0.309 -0.029 0.196 1 0.0
N14 N-3 0.059 0.47 0.181 0.5 0.0
W29 W+6 -0.106 0.5088 0.1653 1 0.0
W7 W+6 -0.3134 0.4939 -0.0842 1 0.0
O59 O-2 -0.161 0.508 0.464 1 0.0
O87 O-2 -0.361 0.513 -0.161 1 0.0
O65 O-2 -0.119 0.52 0.06 1 0.0
O22 O-2 -0.288 -0.107 -0.029 1 0.0
O77 O-2 -0.087 0.253 0.103 1 0.0
W4 W+6 -0.3616 0.4619 0.4519 1 0.0
O1 O-2 -0.238 0.031 0.115 1 0.0
W5 W+6 -0.3571 0.6044 0.34 1 0.0
O107 O-2 -0.043 0.311 0.41 1 0.0
O82 O-2 -0.379 -0.031 0.308 1 0.0
O4 O-2 -0.271 0.275 0.385 1 0.0
W21 W+6 -0.4053 0.1741 0.2125 1 0.0
O103 O-2 -0.468 0.381 -0.023 1 0.0
O27 O-2 -0.378 0.08 0.228 1 0.0
O10 O-2 -0.22 0.152 -0.126 1 0.0
O115 O-2 0.428 0.352 0.056 0.5 0.0
O19 O-2 -0.285 0.228 -0.043 1 0.0
O39 O-2 -0.384 0.502 0.085 1 0.0
O113 O-2 0.009 0.11 -0.033 0.5 0.0
W2 W+6 -0.3274 0.0406 0.291 1 0.0
P1 P+5 -0.2326 0.09 0.067 1 0.0
N1 N-3 0 0.5 0 0.5 0.0
W14 W+6 -0.2199 0.5381 0.5221 1 0.0
O15 O-2 -0.32 0.397 0.243 1 0.0
O120 O-2 0.263 0.146 -0.281 0.5 0.0
O74 O-2 -0.388 0.276 -0.042 1 0.0
O117 O-2 0.02 0.034 0.206 0.5 0.0
O124 O-2 0.059 0.47 0.181 0.5 0.0
W8 W+6 -0.291 0.2829 -0.2262 1 0.0
O81 O-2 -0.348 -0.178 0.059 1 0.0
O121 O-2 0.223 0.262 0.006 0.5 0.0
O23 O-2 -0.226 -0.101 0.121 1 0.0
O125 O-2 -0.056 0.507 -0.407 0.5 0.0
W19 W+6 -0.1371 0.1133 -0.1695 1 0.0
O29 O-2 -0.284 0.285 0.524 1 0.0
O68 O-2 -0.145 0.031 -0.133 1 0.0
W3 W+6 -0.3498 0.2458 0.4371 1 0.0
O17 O-2 -0.305 0.402 0.073 1 0.0
P4 P+5 -0.2531 0.462 0.085 1 0.0
N17 N-3 -0.463 0.309 -0.243 0.5 0.0
W18 W+6 -0.147 0.3233 -0.1658 1 0.0
N3 N-3 0.009 0.11 -0.033 0.5 0.0
